data_7221858
loop_
_publ_author_name
'Mirzaei, Masoud'
'Eshtiagh-Hosseini, Hossein'
'shamsipur, mojtaba'
'Saeedi, Mahdi'
'Ardalani, Mehdi'
'Bauza, Antonio'
'Mague, Joel T.'
'Frontera, Antonio'
'Habibi, Morteza'

_publ_section_title
;
 Importance of polarization assisted/resonance assisted hydrogen bonding
 interactions and unconventional interactions in crystal formations of
 five new complexes bearing chelidamic acid through proton transfer
 mechanism
;
_journal_name_full 'RSC Adv.'
_journal_paper_doi 10.1039/C5RA09526C
_journal_year 2015
_chemical_formula_moiety 'C7 H9 Co N O8, H2 O'
_chemical_formula_sum 'C7 H11 Co N O9'
_chemical_formula_weight 312.10
_space_group_crystal_system monoclinic
_space_group_IT_number 15
_space_group_name_Hall '-C 2yc'
_space_group_name_H-M_alt 'C 1 2/c 1'
_symmetry_space_group_name_Hall '-C 2yc'
_symmetry_space_group_name_H-M 'C 1 2/c 1'
_atom_sites_solution_hydrogens geom
_atom_sites_solution_primary direct
_atom_sites_solution_secondary difmap
_audit_update_record
;
2015-03-26 deposited with the CCDC.
2015-08-14 downloaded from the CCDC.
;
_cell_angle_alpha 90
_cell_angle_beta 90.387(1)
_cell_angle_gamma 90
_cell_formula_units_Z 8
_cell_length_a 14.7083(5)
_cell_length_b 6.8757(3)
_cell_length_c 22.4140(8)
_cell_measurement_reflns_used 1477
_cell_measurement_temperature 150.(2)
_cell_measurement_theta_max 28.8911
_cell_measurement_theta_min 2.7726
_cell_volume 2266.67(15)
_computing_cell_refinement '<i>SAINT</i> (Bruker AXS, 2013a)'
_computing_data_collection '<i>APEX2</i> (Bruker AXS, 2013)'
_computing_data_reduction '<i>SAINT</i> (Bruker AXS, 2013a)'
_computing_molecular_graphics '<i>DIAMOND</i> (Brandenburg & Putz, 2012)'
_computing_publication_material '<i>SHELXTL</i> (Bruker AXS, 2008)'
_computing_structure_refinement '<i>SHELXL</i> (Sheldrick, 2008)'
_computing_structure_solution '<i>SHELXS</i> (Sheldrick, 2008)'
_diffrn_ambient_temperature 150.(2)
_diffrn_detector_area_resol_mean 8.3660
_diffrn_measured_fraction_theta_full 0.982
_diffrn_measured_fraction_theta_max 0.982
_diffrn_measurement_device_type 'Bruker Smart APEX CCD'
_diffrn_measurement_method '\f and \w scans'
_diffrn_radiation_monochromator graphite
_diffrn_radiation_type MoK\a
_diffrn_radiation_wavelength 0.71073
_diffrn_reflns_av_R_equivalents 0.0394
_diffrn_reflns_av_sigmaI/netI 0.0228
_diffrn_reflns_limit_h_max 20
_diffrn_reflns_limit_h_min -20
_diffrn_reflns_limit_k_max 9
_diffrn_reflns_limit_k_min -9
_diffrn_reflns_limit_l_max 29
_diffrn_reflns_limit_l_min -30
_diffrn_reflns_number 19842
_diffrn_reflns_theta_full 29.13
_diffrn_reflns_theta_max 29.13
_diffrn_reflns_theta_min 1.82
_diffrn_source 'fine-focus sealed tube'
_exptl_absorpt_coefficient_mu 1.556
_exptl_absorpt_correction_T_max 0.87
_exptl_absorpt_correction_T_min 0.70
_exptl_absorpt_correction_type multi-scan
_exptl_absorpt_process_details '<i>SADABS</i> (Bruker AXS, 2013b)'
_exptl_crystal_colour pink
_exptl_crystal_density_diffrn 1.829
_exptl_crystal_density_method 'not measured'
_exptl_crystal_description parallelepiped
_exptl_crystal_F_000 1272
_exptl_crystal_recrystallization_method 'Re-crystallisation from solvent: water'
_exptl_crystal_size_max 0.220
_exptl_crystal_size_mid 0.130
_exptl_crystal_size_min 0.090
_platon_squeeze_details
;
A region of density centered on the 2-fold axis and possibly 
attributable to lattice methanol was removed with the SQUEEZE 
option of PLATON (Spek, 2013) following several unsuccessful 
attempts to refine models for it.
;
_refine_diff_density_max 1.399
_refine_diff_density_min -0.594
_refine_ls_extinction_method none
_refine_ls_goodness_of_fit_ref 1.072
_refine_ls_hydrogen_treatment constr
_refine_ls_matrix_type full
_refine_ls_number_parameters 173
_refine_ls_number_reflns 3005
_refine_ls_number_restraints 4
_refine_ls_restrained_S_all 1.071
_refine_ls_R_factor_all 0.0400
_refine_ls_R_factor_gt 0.0375
_refine_ls_shift/su_max 0.001
_refine_ls_shift/su_mean 0.000
_refine_ls_structure_factor_coef Fsqd
_refine_ls_weighting_details 'calc w=1/[\s^2^(Fo^2^)+(0.0599P)^2^+5.7649P] where P=(Fo^2^+2Fc^2^)/3'
_refine_ls_weighting_scheme calc
_refine_ls_wR_factor_gt 0.1062
_refine_ls_wR_factor_ref 0.1079
_reflns_number_gt 2780
_reflns_number_total 3005
_reflns_threshold_expression >2sigma(I)
_cod_data_source_file c5ra09526c2.cif
_cod_data_source_block 3
_cod_database_code 7221858

loop_
_space_group_symop_operation_xyz
'x, y, z'
'-x, y, -z+1/2'
'x+1/2, y+1/2, z'
'-x+1/2, y+1/2, -z+1/2'
'-x, -y, -z'
'x, -y, z-1/2'
'-x+1/2, -y+1/2, -z'
'x+1/2, -y+1/2, z-1/2'

loop_
_atom_site_type_symbol
_atom_site_label
_atom_site_fract_x
_atom_site_fract_y
_atom_site_fract_z
_atom_site_U_iso_or_equiv
_atom_site_adp_type
_atom_site_calc_flag
_atom_site_refinement_flags
_atom_site_occupancy
_atom_site_disorder_assembly
_atom_site_disorder_group
Co Co1 0.481388(18) 0.24666(4) 0.63839(12) 0.01454(11) Uani d D 1.0 . .
O O1 0.52452(9) 0.2093(2) 0.54538(6) 0.0148(3) Uani d . 1.0 A .
O O2 0.48172(10) 0.2644(2) 0.45091(7) 0.0157(3) Uani d . 1.0 A .
O O3 0.3858(3) 0.3470(12) 0.70431(10) 0.0193(12) Uani d PD 0.814(5) A 1
O O4 0.27065(15) 0.5568(4) 0.71425(8) 0.0251(5) Uani d PD 0.814(5) A 1
C C7 0.32203(18) 0.4509(4) 0.68429(9) 0.0154(6) Uani d PD 0.814(5) A 1
O O3A 0.3792(15) 0.323(7) 0.7031(4) 0.0193(12) Uani d PD 0.186(5) A 2
O O4A 0.2400(7) 0.4562(17) 0.7117(4) 0.0251(5) Uani d PD 0.186(5) A 2
C C7A 0.3076(8) 0.400(2) 0.68302(19) 0.0154(6) Uani d PD 0.186(5) A 2
O O5 0.16837(9) 0.5768(2) 0.48938(6) 0.0152(3) Uani d . 1.0 . .
H H5O 0.1267 0.6259 0.5099 0.018 Uiso d R 1.0 . .
O O6 0.42619(10) -0.0396(2) 0.63500(6) 0.0187(3) Uani d . 1.0 A .
H H6A 0.4414 -0.0866 0.6019 0.022 Uiso d R 1.0 . .
H H6B 0.3691 -0.043 0.6343 0.022 Uiso d R 1.0 . .
O O7 0.57408(10) 0.1362(2) 0.69569(7) 0.0216(3) Uani d . 1.0 A .
H H7A 0.5972 0.2013 0.7237 0.026 Uiso d R 1.0 . .
H H7B 0.5725 0.0218 0.7089 0.026 Uiso d R 1.0 . .
O O8 0.55734(11) 0.5092(2) 0.64473(8) 0.0253(3) Uani d . 1.0 A .
H H8A 0.554 0.5717 0.6126 0.03 Uiso d R 1.0 . .
H H8B 0.6131 0.4843 0.6478 0.03 Uiso d R 1.0 . .
N N1 0.38130(10) 0.3714(2) 0.58895(7) 0.0125(3) Uani d . 1.0 A .
C C1 0.46970(13) 0.2733(3) 0.50546(9) 0.0113(3) Uani d . 1.0 . .
C C2 0.38404(11) 0.3669(3) 0.52934(8) 0.0101(3) Uani d . 1.0 A .
C C3 0.31363(12) 0.4390(3) 0.49459(8) 0.0109(3) Uani d . 1.0 . .
H H3A 0.3169 0.4367 0.4523 0.013 Uiso calc R 1.0 A .
C C4 0.23734(12) 0.5156(3) 0.52350(8) 0.0113(3) Uani d . 1.0 A .
C C5 0.23568(13) 0.5223(3) 0.58602(9) 0.0147(3) Uani d . 1.0 . .
H H5A 0.1853 0.5758 0.6066 0.018 Uiso calc R 1.0 A .
C C6 0.30992(13) 0.4485(3) 0.61670(8) 0.0147(4) Uani d D 1.0 A .
O O9 0.25957(12) 0.4434(3) 0.83080(8) 0.0313(4) Uani d . 1.0 . .
H H9A 0.2479 0.5562 0.8432 0.038 Uiso d R 1.0 . .
H H9B 0.2487 0.4517 0.794 0.038 Uiso d R 1.0 . .

loop_
_atom_site_aniso_label
_atom_site_aniso_U_11
_atom_site_aniso_U_22
_atom_site_aniso_U_33
_atom_site_aniso_U_12
_atom_site_aniso_U_13
_atom_site_aniso_U_23
Co1 0.01393(16) 0.01805(17) 0.01163(17) 0.00365(9) -0.00144(11) 0.00019(9)
O1 0.0112(6) 0.0189(6) 0.0143(7) 0.0055(5) -0.0012(5) 0.0013(5)
O2 0.0159(7) 0.0189(7) 0.0124(7) 0.0053(5) 0.0042(5) 0.0009(5)
O3 0.0222(11) 0.025(3) 0.0106(6) 0.0102(15) 0.0004(6) 0.0009(7)
O4 0.0274(11) 0.0355(13) 0.0125(8) 0.0167(9) 0.0016(7) -0.0033(8)
C7 0.0189(12) 0.0182(15) 0.0091(8) 0.0035(10) 0.0023(7) 0.0005(8)
O3A 0.0222(11) 0.025(3) 0.0106(6) 0.0102(15) 0.0004(6) 0.0009(7)
O4A 0.0274(11) 0.0355(13) 0.0125(8) 0.0167(9) 0.0016(7) -0.0033(8)
C7A 0.0189(12) 0.0182(15) 0.0091(8) 0.0035(10) 0.0023(7) 0.0005(8)
O5 0.0109(6) 0.0203(7) 0.0143(6) 0.0070(5) -0.0014(5) -0.0012(5)
O6 0.0207(7) 0.0215(7) 0.0139(6) 0.0009(5) 0.0020(5) -0.0027(5)
O7 0.0212(7) 0.0283(8) 0.0152(7) 0.0092(6) -0.0041(5) -0.0016(6)
O8 0.0220(7) 0.0263(8) 0.0275(8) -0.0030(6) -0.0073(6) 0.0074(7)
N1 0.0109(7) 0.0157(7) 0.0108(7) 0.0029(5) 0.0007(5) 0.0001(6)
C1 0.0091(8) 0.0107(7) 0.0142(9) 0.0007(6) 0.0013(6) 0.0009(6)
C2 0.0086(7) 0.0115(7) 0.0101(7) 0.0000(6) 0.0014(6) -0.0005(6)
C3 0.0101(7) 0.0126(8) 0.0099(7) 0.0007(6) 0.0006(6) -0.0001(6)
C4 0.0100(7) 0.0104(7) 0.0135(8) 0.0012(6) 0.0001(6) 0.0004(6)
C5 0.0119(8) 0.0193(9) 0.0129(8) 0.0047(7) 0.0030(6) 0.0007(7)
C6 0.0151(8) 0.0189(9) 0.0099(8) 0.0051(7) 0.0024(6) 0.0005(7)
O9 0.0305(9) 0.0437(11) 0.0196(8) 0.0007(8) 0.0020(6) 0.0041(7)

loop_
_atom_type_symbol
_atom_type_description
_atom_type_scat_dispersion_real
_atom_type_scat_dispersion_imag
_atom_type_scat_source
C C 0.0033 0.0016 'International Tables Vol C Tables 4.2.6.8 and 6.1.1.4'
H H 0.0000 0.0000 'International Tables Vol C Tables 4.2.6.8 and 6.1.1.4'
N N 0.0061 0.0033 'International Tables Vol C Tables 4.2.6.8 and 6.1.1.4'
O O 0.0106 0.0060 'International Tables Vol C Tables 4.2.6.8 and 6.1.1.4'
Co Co 0.3494 0.9721 'International Tables Vol C Tables 4.2.6.8 and 6.1.1.4'

loop_
_geom_angle_atom_site_label_1
_geom_angle_atom_site_label_2
_geom_angle_atom_site_label_3
_geom_angle
O7 Co1 N1 173.50(6)
O7 Co1 O8 85.68(7)
N1 Co1 O8 93.24(6)
O7 Co1 O6 86.01(6)
N1 Co1 O6 95.53(6)
O8 Co1 O6 170.51(6)
O7 Co1 O3A 97.7(2)
N1 Co1 O3A 76.0(2)
O8 Co1 O3A 96.7(13)
O6 Co1 O3A 88.9(13)
O7 Co1 O3 97.19(7)
N1 Co1 O3 76.42(8)
O8 Co1 O3 91.6(2)
O6 Co1 O3 94.0(2)
O7 Co1 O1 111.23(6)
N1 Co1 O1 75.17(6)
O8 Co1 O1 90.43(6)
O6 Co1 O1 88.32(6)
O3A Co1 O1 150.6(3)
O3 Co1 O1 151.59(7)
C1 O1 Co1 116.04(12)
C7 O3 Co1 115.11(16)
O4 C7 O3 126.2(2)
O4 C7 C6 118.3(2)
O3 C7 C6 115.4(2)
C7A O3A Co1 116.6(6)
O4A C7A O3A 127.9(5)
O4A C7A C6 117.2(7)
O3A C7A C6 114.6(7)
C4 O5 H5O 111.6
Co1 O6 H6A 106.4
Co1 O6 H6B 114.0
H6A O6 H6B 104.1
Co1 O7 H7A 122.9
Co1 O7 H7B 123.8
H7A O7 H7B 104.4
Co1 O8 H8A 110.4
Co1 O8 H8B 110.2
H8A O8 H8B 103.0
C6 N1 C2 120.29(16)
C6 N1 Co1 118.96(12)
C2 N1 Co1 120.64(12)
O2 C1 O1 125.49(18)
O2 C1 C2 119.62(17)
O1 C1 C2 114.89(17)
N1 C2 C3 121.78(16)
N1 C2 C1 113.16(15)
C3 C2 C1 125.05(16)
C2 C3 C4 118.21(16)
C2 C3 H3A 120.9
C4 C3 H3A 120.9
O5 C4 C3 117.46(16)
O5 C4 C5 122.96(16)
C3 C4 C5 119.57(16)
C6 C5 C4 117.76(17)
C6 C5 H5A 121.1
C4 C5 H5A 121.1
N1 C6 C5 122.36(17)
N1 C6 C7A 113.0(4)
C5 C6 C7A 122.8(4)
N1 C6 C7 112.40(17)
C5 C6 C7 125.21(18)
H9A O9 H9B 102.9

loop_
_geom_bond_atom_site_label_1
_geom_bond_atom_site_label_2
_geom_bond_distance
Co1 O7 2.0154(14)
Co1 N1 2.0271(16)
Co1 O8 2.1270(17)
Co1 O6 2.1304(16)
Co1 O3A 2.1592(18)
Co1 O3 2.1592(16)
Co1 O1 2.1982(15)
O1 C1 1.278(2)
O2 C1 1.238(2)
O3 C7 1.260(3)
O4 C7 1.248(3)
C7 C6 1.524(3)
O3A C7A 1.260(3)
O4A C7A 1.248(3)
C7A C6 1.524(3)
O5 C4 1.334(2)
O5 H5O 0.8397
O6 H6A 0.8405
O6 H6B 0.8402
O7 H7A 0.8405
O7 H7B 0.8404
O8 H8A 0.8401
O8 H8B 0.8408
N1 C6 1.334(2)
N1 C2 1.337(2)
C1 C2 1.516(2)
C2 C3 1.384(2)
C3 C4 1.402(2)
C3 H3A 0.95
C4 C5 1.402(3)
C5 C6 1.383(3)
C5 H5A 0.95
O9 H9A 0.8416
O9 H9B 0.8414

loop_
_geom_hbond_atom_site_label_D
_geom_hbond_atom_site_label_H
_geom_hbond_atom_site_label_A
_geom_hbond_site_symmetry_A
_geom_hbond_distance_DH
_geom_hbond_distance_HA
_geom_hbond_distance_DA
_geom_hbond_angle_DHA
O9 H9B O4A . 0.84 1.85 2.685(9) 172
O9 H9B O4 . 0.84 1.96 2.732(3) 153
O8 H8B O9 2_656 0.84 1.95 2.782(2) 170
O8 H8A O2 5_666 0.84 1.89 2.708(2) 165
O7 H7A O3A 2_656 0.84 1.87 2.692(14) 164
O7 H7A O3 2_656 0.84 1.91 2.731(4) 163
O6 H6B O9 4_546 0.84 2.06 2.845(2) 156
O6 H6A O2 5_656 0.84 2.05 2.822(2) 153
O5 H5O O1 3_455 0.84 1.80 2.6304(19) 170

loop_
_platon_squeeze_void_nr
_platon_squeeze_void_average_x
_platon_squeeze_void_average_y
_platon_squeeze_void_average_z
_platon_squeeze_void_volume
_platon_squeeze_void_count_electrons
_platon_squeeze_void_content
1 0.000 0.210 0.750 16 9 ' '
2 0.500 0.290 0.250 16 9 ' '
3 0.500 0.710 0.750 16 9 ' '
4 0.000 0.790 0.250 16 9 ' '
